data_7045689
loop_
_publ_author_name
'Wang, Peng'
'Chao, Jianbin'
'Chen, Xia'

_publ_section_title
;
 Living ring-opening polymerization of \e-caprolactone catalyzed by
 \b-quinolyl-enamino aluminium complexes: ligand electronic effects.
;
_journal_issue 12
_journal_name_full 'Dalton transactions (Cambridge, England : 2003)'
_journal_page_first 4118
_journal_page_last 4127
_journal_paper_doi 10.1039/c7dt04522k
_journal_volume 47
_journal_year 2018
_chemical_formula_sum 'C36 H45 Al N2 O'
_chemical_formula_weight 548.72
_space_group_crystal_system triclinic
_space_group_IT_number 2
_space_group_name_Hall '-P 1'
_space_group_name_H-M_alt 'P -1'
_symmetry_space_group_name_Hall '-P 1'
_symmetry_space_group_name_H-M 'P -1'
_atom_sites_solution_hydrogens geom
_audit_creation_method SHELXL-2014/7
_audit_update_record
;
2017-07-11 deposited with the CCDC.
2018-02-06 downloaded from the CCDC.
;
_cell_angle_alpha 91.563(2)
_cell_angle_beta 103.7970(10)
_cell_angle_gamma 116.9830(10)
_cell_formula_units_Z 2
_cell_length_a 9.6198(4)
_cell_length_b 9.7898(4)
_cell_length_c 19.6770(9)
_cell_measurement_reflns_used 9960
_cell_measurement_temperature 200(2)
_cell_measurement_theta_max 27.482
_cell_measurement_theta_min 2.9415
_cell_volume 1583.95(12)
_computing_structure_refinement 'SHELXL-2014/7 (Sheldrick, 2014)'
_diffrn_ambient_temperature 200(2)
_diffrn_measured_fraction_theta_full 0.996
_diffrn_measured_fraction_theta_max 0.989
_diffrn_measurement_device_type 'CCD area detector'
_diffrn_measurement_method 'phi and omega scans'
_diffrn_radiation_type MoK\a
_diffrn_radiation_wavelength 0.71073
_diffrn_reflns_av_R_equivalents 0.0269
_diffrn_reflns_av_unetI/netI 0.0321
_diffrn_reflns_Laue_measured_fraction_full 0.996
_diffrn_reflns_Laue_measured_fraction_max 0.989
_diffrn_reflns_limit_h_max 12
_diffrn_reflns_limit_h_min -10
_diffrn_reflns_limit_k_max 12
_diffrn_reflns_limit_k_min -12
_diffrn_reflns_limit_l_max 23
_diffrn_reflns_limit_l_min -25
_diffrn_reflns_number 22564
_diffrn_reflns_point_group_measured_fraction_full 0.996
_diffrn_reflns_point_group_measured_fraction_max 0.989
_diffrn_reflns_theta_full 25.242
_diffrn_reflns_theta_max 27.541
_diffrn_reflns_theta_min 2.941
_exptl_absorpt_coefficient_mu 0.094
_exptl_crystal_colour yellow
_exptl_crystal_density_diffrn 1.150
_exptl_crystal_description block
_exptl_crystal_F_000 592
_exptl_crystal_size_max 0.200
_exptl_crystal_size_mid 0.150
_exptl_crystal_size_min 0.100
_refine_diff_density_max 0.537
_refine_diff_density_min -0.438
_refine_diff_density_rms 0.055
_refine_ls_extinction_method none
_refine_ls_goodness_of_fit_ref 1.004
_refine_ls_hydrogen_treatment constr
_refine_ls_matrix_type full
_refine_ls_number_parameters 368
_refine_ls_number_reflns 7250
_refine_ls_number_restraints 0
_refine_ls_restrained_S_all 1.004
_refine_ls_R_factor_all 0.0747
_refine_ls_R_factor_gt 0.0555
_refine_ls_shift/su_max 0.001
_refine_ls_shift/su_mean 0.000
_refine_ls_structure_factor_coef Fsqd
_refine_ls_weighting_details 'w=1/[\s^2^(Fo^2^)+(0.0613P)^2^+1.2358P] where P=(Fo^2^+2Fc^2^)/3'
_refine_ls_weighting_scheme calc
_refine_ls_wR_factor_gt 0.1347
_refine_ls_wR_factor_ref 0.1476
_reflns_Friedel_coverage 0.000
_reflns_number_gt 5654
_reflns_number_total 7250
_reflns_threshold_expression 'I > 2\s(I)'
_cod_data_source_file c7dt04522k2.cif
_cod_data_source_block 6b
_cod_depositor_comments 'Adding full bibliography for 7045687--7045691.cif.'
_cod_database_code 7045689
_shelx_shelxl_version_number 2014/7
_shelx_space_group_comment
;
The symmetry employed for this shelxl refinement is uniquely defined
by the following loop, which should always be used as a source of
symmetry information in preference to the above space-group names.
They are only intended as comments.
;
_shelx_estimated_absorpt_t_min 0.981
_shelx_estimated_absorpt_t_max 0.991

loop_
_space_group_symop_operation_xyz
'x, y, z'
'-x, -y, -z'

loop_
_atom_site_label
_atom_site_type_symbol
_atom_site_fract_x
_atom_site_fract_y
_atom_site_fract_z
_atom_site_U_iso_or_equiv
_atom_site_adp_type
_atom_site_occupancy
_atom_site_site_symmetry_order
_atom_site_calc_flag
_atom_site_refinement_flags_posn
_atom_site_refinement_flags_adp
Al1 Al 0.89431(6) 0.44998(6) 0.16450(3) 0.02236(14) Uani 1 1 d . .
C9 C 0.5804(2) 0.3492(2) 0.05783(10) 0.0272(4) Uani 1 1 d . .
C1 C 0.6394(2) 0.5282(2) 0.15776(9) 0.0258(4) Uani 1 1 d . .
C4 C 0.4213(2) 0.3301(2) 0.03236(10) 0.0293(4) Uani 1 1 d . .
C3 C 0.3729(2) 0.4143(2) 0.07280(11) 0.0344(4) Uani 1 1 d . .
H3 H 0.2667 0.4039 0.0571 0.041 Uiso 1 1 calc R U
C2 C 0.4772(2) 0.5085(2) 0.13328(10) 0.0329(4) Uani 1 1 d . .
H2 H 0.4432 0.5631 0.1604 0.040 Uiso 1 1 calc R U
C5 C 0.3169(2) 0.2297(2) -0.03106(11) 0.0380(5) Uani 1 1 d . .
H5 H 0.2107 0.2186 -0.0484 0.046 Uiso 1 1 calc R U
C8 C 0.6263(3) 0.2626(3) 0.01888(11) 0.0405(5) Uani 1 1 d . .
H8 H 0.7320 0.2722 0.0352 0.049 Uiso 1 1 calc R U
C6 C 0.3649(3) 0.1479(3) -0.06811(12) 0.0450(5) Uani 1 1 d . .
H6 H 0.2930 0.0805 -0.1110 0.054 Uiso 1 1 calc R U
C7 C 0.5202(3) 0.1640(3) -0.04259(12) 0.0490(6) Uani 1 1 d . .
H7 H 0.5535 0.1059 -0.0680 0.059 Uiso 1 1 calc R U
N2 N 0.99842(16) 0.64406(16) 0.22531(7) 0.0215(3) Uani 1 1 d . .
N1 N 0.68823(17) 0.44898(17) 0.12015(8) 0.0250(3) Uani 1 1 d . .
C11 C 0.9090(2) 0.6986(2) 0.24916(9) 0.0237(3) Uani 1 1 d . .
C12 C 0.9854(2) 0.8293(2) 0.30940(9) 0.0263(4) Uani 1 1 d . .
C13 C 0.9413(2) 0.9468(2) 0.30752(11) 0.0341(4) Uani 1 1 d . .
H13 H 0.8665 0.9470 0.2661 0.041 Uiso 1 1 calc R U
C17 C 1.0939(2) 0.8324(2) 0.37096(10) 0.0359(4) Uani 1 1 d . .
H17 H 1.1254 0.7533 0.3739 0.043 Uiso 1 1 calc R U
C15 C 1.1136(3) 1.0668(2) 0.42592(11) 0.0395(5) Uani 1 1 d . .
C14 C 1.0045(3) 1.0634(2) 0.36502(11) 0.0391(5) Uani 1 1 d . .
H14 H 0.9723 1.1420 0.3624 0.047 Uiso 1 1 calc R U
C16 C 1.1567(3) 0.9492(3) 0.42812(11) 0.0433(5) Uani 1 1 d . .
H16 H 1.2308 0.9488 0.4697 0.052 Uiso 1 1 calc R U
C18 C 1.1845(3) 1.1946(3) 0.48853(13) 0.0578(7) Uani 1 1 d . .
H18A H 1.2881 1.2780 0.4852 0.087 Uiso 1 1 calc R U
H18B H 1.2026 1.1528 0.5326 0.087 Uiso 1 1 calc R U
H18C H 1.1087 1.2358 0.4884 0.087 Uiso 1 1 calc R U
C10 C 0.7420(2) 0.6348(2) 0.22061(10) 0.0279(4) Uani 1 1 d . .
H10 H 0.6887 0.6674 0.2471 0.033 Uiso 1 1 calc R U
C20 C 1.2811(2) 0.6993(2) 0.28065(9) 0.0254(4) Uani 1 1 d . .
C19 C 1.17146(19) 0.74159(19) 0.23809(9) 0.0215(3) Uani 1 1 d . .
C24 C 1.2282(2) 0.8710(2) 0.20277(9) 0.0249(4) Uani 1 1 d . .
C21 C 1.4468(2) 0.7899(2) 0.28797(11) 0.0334(4) Uani 1 1 d . .
H21 H 1.5220 0.7623 0.3166 0.040 Uiso 1 1 calc R U
C23 C 1.3954(2) 0.9578(2) 0.21262(11) 0.0331(4) Uani 1 1 d . .
H23 H 1.4355 1.0463 0.1898 0.040 Uiso 1 1 calc R U
C25 C 1.1167(2) 0.9165(2) 0.15167(10) 0.0312(4) Uani 1 1 d . .
H25 H 1.0022 0.8439 0.1509 0.037 Uiso 1 1 calc R U
C28 C 1.2276(2) 0.5579(2) 0.31808(10) 0.0317(4) Uani 1 1 d . .
H28 H 1.1086 0.5144 0.3125 0.038 Uiso 1 1 calc R U
C32 C 1.0280(2) 0.4653(3) 0.10078(11) 0.0371(5) Uani 1 1 d . .
H32A H 0.9952 0.5077 0.0590 0.056 Uiso 1 1 calc R U
H32B H 1.0128 0.3619 0.0859 0.056 Uiso 1 1 calc R U
H32C H 1.1427 0.5339 0.1256 0.056 Uiso 1 1 calc R U
C31 C 0.8218(2) 0.2649(2) 0.21117(12) 0.0373(5) Uani 1 1 d . .
H31A H 0.9144 0.2471 0.2318 0.056 Uiso 1 1 calc R U
H31B H 0.7379 0.1746 0.1763 0.056 Uiso 1 1 calc R U
H31C H 0.7770 0.2808 0.2487 0.056 Uiso 1 1 calc R U
C22 C 1.5039(2) 0.9178(2) 0.25487(11) 0.0373(5) Uani 1 1 d . .
H22 H 1.6173 0.9785 0.2610 0.045 Uiso 1 1 calc R U
C29 C 1.2543(3) 0.4328(2) 0.28374(12) 0.0406(5) Uani 1 1 d . .
H29A H 1.1965 0.4065 0.2331 0.061 Uiso 1 1 calc R U
H29B H 1.2127 0.3399 0.3063 0.061 Uiso 1 1 calc R U
H29C H 1.3707 0.4719 0.2898 0.061 Uiso 1 1 calc R U
C27 C 1.1316(3) 0.9000(3) 0.07634(12) 0.0470(6) Uani 1 1 d . .
H27A H 1.2426 0.9715 0.0756 0.070 Uiso 1 1 calc R U
H27B H 1.0547 0.9248 0.0438 0.070 Uiso 1 1 calc R U
H27C H 1.1069 0.7932 0.0615 0.070 Uiso 1 1 calc R U
C30 C 1.3158(3) 0.5968(3) 0.39733(12) 0.0510(6) Uani 1 1 d . .
H30A H 1.4309 0.6275 0.4040 0.076 Uiso 1 1 calc R U
H30B H 1.2670 0.5054 0.4200 0.076 Uiso 1 1 calc R U
H30C H 1.3059 0.6824 0.4187 0.076 Uiso 1 1 calc R U
C26 C 1.1508(3) 1.0819(3) 0.17504(15) 0.0544(6) Uani 1 1 d . .
H26A H 1.1476 1.0930 0.2242 0.082 Uiso 1 1 calc R U
H26B H 1.0682 1.1025 0.1444 0.082 Uiso 1 1 calc R U
H26C H 1.2586 1.1561 0.1715 0.082 Uiso 1 1 calc R U
C33 C 0.2294(6) 0.7288(6) 0.5624(3) 0.1116(16) Uani 1 1 d . .
H33A H 0.1897 0.7097 0.5100 0.134 Uiso 1 1 calc R U
H33B H 0.1787 0.7846 0.5806 0.134 Uiso 1 1 calc R U
C35 C 0.3910(8) 0.8171(5) 0.5826(2) 0.1231(19) Uani 1 1 d . .
H35A H 0.4213 0.9143 0.6129 0.148 Uiso 1 1 calc R U
H35B H 0.4316 0.8446 0.5405 0.148 Uiso 1 1 calc R U
C36 C 0.3314(6) 0.5771(6) 0.6172(3) 0.1196(16) Uani 1 1 d . .
H36A H 0.3317 0.5444 0.6644 0.144 Uiso 1 1 calc R U
H36B H 0.3368 0.4997 0.5860 0.144 Uiso 1 1 calc R U
C34 C 0.1846(5) 0.5924(8) 0.5865(3) 0.136(2) Uani 1 1 d . .
H34A H 0.1092 0.5061 0.5471 0.163 Uiso 1 1 calc R U
H34B H 0.1281 0.5882 0.6229 0.163 Uiso 1 1 calc R U
O1 O 0.4647(6) 0.7273(6) 0.6230(3) 0.223(3) Uani 1 1 d . .

loop_
_atom_site_aniso_label
_atom_site_aniso_U_11
_atom_site_aniso_U_22
_atom_site_aniso_U_33
_atom_site_aniso_U_23
_atom_site_aniso_U_13
_atom_site_aniso_U_12
Al1 0.0193(2) 0.0220(3) 0.0267(3) 0.0035(2) 0.00666(19) 0.0104(2)
C9 0.0227(8) 0.0239(9) 0.0307(9) 0.0039(7) 0.0047(7) 0.0090(7)
C1 0.0202(8) 0.0284(9) 0.0306(9) 0.0076(7) 0.0109(7) 0.0111(7)
C4 0.0202(8) 0.0294(9) 0.0336(10) 0.0090(8) 0.0064(7) 0.0083(7)
C3 0.0181(8) 0.0442(11) 0.0395(11) 0.0092(9) 0.0081(8) 0.0134(8)
C2 0.0225(9) 0.0408(11) 0.0394(11) 0.0059(9) 0.0130(8) 0.0162(8)
C5 0.0240(9) 0.0398(11) 0.0382(11) 0.0043(9) 0.0001(8) 0.0094(8)
C8 0.0339(10) 0.0420(12) 0.0434(12) -0.0069(9) -0.0021(9) 0.0230(9)
C6 0.0387(12) 0.0398(12) 0.0393(12) -0.0055(9) -0.0051(9) 0.0128(10)
C7 0.0489(13) 0.0475(13) 0.0472(13) -0.0129(10) -0.0022(10) 0.0287(11)
N2 0.0181(7) 0.0211(7) 0.0255(7) 0.0049(6) 0.0069(5) 0.0090(6)
N1 0.0204(7) 0.0252(7) 0.0286(8) 0.0035(6) 0.0059(6) 0.0107(6)
C11 0.0247(8) 0.0238(8) 0.0262(9) 0.0072(7) 0.0104(7) 0.0126(7)
C12 0.0254(9) 0.0262(9) 0.0288(9) 0.0047(7) 0.0109(7) 0.0119(7)
C13 0.0359(10) 0.0338(10) 0.0354(10) 0.0044(8) 0.0092(8) 0.0194(9)
C17 0.0395(11) 0.0391(11) 0.0335(10) 0.0033(8) 0.0081(8) 0.0235(9)
C15 0.0428(12) 0.0320(11) 0.0383(11) -0.0007(9) 0.0172(9) 0.0107(9)
C14 0.0486(12) 0.0293(10) 0.0457(12) 0.0049(9) 0.0187(10) 0.0211(9)
C16 0.0455(12) 0.0497(13) 0.0306(11) -0.0011(9) 0.0029(9) 0.0234(11)
C18 0.0676(17) 0.0428(13) 0.0480(14) -0.0104(11) 0.0168(12) 0.0144(12)
C10 0.0242(9) 0.0318(10) 0.0317(9) 0.0029(7) 0.0121(7) 0.0148(8)
C20 0.0236(8) 0.0259(9) 0.0260(9) 0.0018(7) 0.0052(7) 0.0119(7)
C19 0.0185(8) 0.0208(8) 0.0240(8) 0.0016(6) 0.0062(6) 0.0084(7)
C24 0.0218(8) 0.0222(8) 0.0294(9) 0.0035(7) 0.0075(7) 0.0092(7)
C21 0.0225(9) 0.0368(11) 0.0387(11) 0.0045(8) 0.0023(8) 0.0153(8)
C23 0.0257(9) 0.0259(9) 0.0436(11) 0.0099(8) 0.0125(8) 0.0073(8)
C25 0.0259(9) 0.0300(10) 0.0414(11) 0.0163(8) 0.0128(8) 0.0141(8)
C28 0.0300(9) 0.0342(10) 0.0344(10) 0.0119(8) 0.0083(8) 0.0181(8)
C32 0.0316(10) 0.0441(12) 0.0377(11) -0.0001(9) 0.0135(8) 0.0182(9)
C31 0.0329(10) 0.0257(10) 0.0469(12) 0.0095(8) 0.0075(9) 0.0100(8)
C22 0.0180(8) 0.0356(11) 0.0500(12) 0.0053(9) 0.0068(8) 0.0072(8)
C29 0.0423(12) 0.0338(11) 0.0517(13) 0.0119(9) 0.0125(10) 0.0230(10)
C27 0.0443(12) 0.0615(15) 0.0415(12) 0.0241(11) 0.0138(10) 0.0287(11)
C30 0.0599(15) 0.0637(16) 0.0365(12) 0.0169(11) 0.0078(10) 0.0375(13)
C26 0.0607(15) 0.0407(13) 0.0799(18) 0.0251(12) 0.0286(13) 0.0340(12)
C33 0.105(3) 0.133(4) 0.128(4) 0.048(3) 0.009(3) 0.093(3)
C35 0.204(6) 0.073(3) 0.072(3) 0.006(2) -0.001(3) 0.069(3)
C36 0.115(4) 0.093(3) 0.142(4) 0.050(3) 0.027(3) 0.045(3)
C34 0.076(3) 0.205(6) 0.092(3) -0.001(4) 0.016(2) 0.043(3)
O1 0.181(4) 0.170(4) 0.286(6) 0.070(4) -0.011(4) 0.091(4)

loop_
_atom_type_symbol
_atom_type_description
_atom_type_scat_dispersion_real
_atom_type_scat_dispersion_imag
_atom_type_scat_source
C C 0.0033 0.0016 'International Tables Vol C Tables 4.2.6.8 and 6.1.1.4'
H H 0.0000 0.0000 'International Tables Vol C Tables 4.2.6.8 and 6.1.1.4'
N N 0.0061 0.0033 'International Tables Vol C Tables 4.2.6.8 and 6.1.1.4'
O O 0.0106 0.0060 'International Tables Vol C Tables 4.2.6.8 and 6.1.1.4'
Al Al 0.0645 0.0514 'International Tables Vol C Tables 4.2.6.8 and 6.1.1.4'

loop_
_geom_angle_atom_site_label_1
_geom_angle_atom_site_label_2
_geom_angle_atom_site_label_3
_geom_angle
N2 Al1 N1 97.93(6)
N2 Al1 C32 107.32(8)
N1 Al1 C32 115.18(8)
N2 Al1 C31 115.77(8)
N1 Al1 C31 101.79(8)
C32 Al1 C31 117.33(9)
N1 C9 C8 120.69(16)
N1 C9 C4 121.43(16)
C8 C9 C4 117.88(17)
N1 C1 C10 123.33(15)
N1 C1 C2 119.87(16)
C10 C1 C2 116.78(16)
C5 C4 C9 119.69(18)
C5 C4 C3 122.29(17)
C9 C4 C3 118.02(17)
C2 C3 C4 119.99(17)
C3 C2 C1 121.17(18)
C6 C5 C4 121.24(18)
C7 C8 C9 120.84(19)
C5 C6 C7 119.3(2)
C8 C7 C6 121.0(2)
C11 N2 C19 120.16(14)
C11 N2 Al1 120.34(11)
C19 N2 Al1 118.99(10)
C1 N1 C9 119.51(15)
C1 N1 Al1 117.90(12)
C9 N1 Al1 121.63(12)
N2 C11 C10 122.49(16)
N2 C11 C12 121.36(15)
C10 C11 C12 116.13(15)
C17 C12 C13 117.68(18)
C17 C12 C11 121.27(16)
C13 C12 C11 120.90(16)
C14 C13 C12 121.17(19)
C16 C17 C12 120.87(19)
C14 C15 C16 117.96(19)
C14 C15 C18 121.3(2)
C16 C15 C18 120.8(2)
C15 C14 C13 120.95(19)
C17 C16 C15 121.4(2)
C11 C10 C1 129.42(16)
C21 C20 C19 118.50(16)
C21 C20 C28 118.35(16)
C19 C20 C28 123.13(15)
C20 C19 C24 120.45(15)
C20 C19 N2 119.86(15)
C24 C19 N2 119.47(14)
C23 C24 C19 118.39(16)
C23 C24 C25 118.06(16)
C19 C24 C25 123.48(15)
C22 C21 C20 121.61(17)
C22 C23 C24 121.45(18)
C24 C25 C26 111.82(17)
C24 C25 C27 110.79(16)
C26 C25 C27 110.15(18)
C20 C28 C30 112.75(17)
C20 C28 C29 110.40(16)
C30 C28 C29 109.33(17)
C21 C22 C23 119.59(17)
C35 C33 C34 111.4(4)
C33 C35 O1 108.3(4)
O1 C36 C34 105.4(4)
C33 C34 C36 108.6(4)
C36 O1 C35 104.8(4)

loop_
_geom_bond_atom_site_label_1
_geom_bond_atom_site_label_2
_geom_bond_distance
Al1 N2 1.9033(15)
Al1 N1 1.9618(15)
Al1 C32 1.9629(19)
Al1 C31 1.965(2)
C9 N1 1.394(2)
C9 C8 1.402(3)
C9 C4 1.413(2)
C1 N1 1.354(2)
C1 C10 1.416(3)
C1 C2 1.438(2)
C4 C5 1.404(3)
C4 C3 1.421(3)
C3 C2 1.344(3)
C5 C6 1.360(3)
C8 C7 1.375(3)
C6 C7 1.390(3)
N2 C11 1.357(2)
N2 C19 1.446(2)
C11 C10 1.388(2)
C11 C12 1.494(2)
C12 C17 1.387(3)
C12 C13 1.393(3)
C13 C14 1.387(3)
C17 C16 1.384(3)
C15 C14 1.380(3)
C15 C16 1.388(3)
C15 C18 1.513(3)
C20 C21 1.396(2)
C20 C19 1.407(2)
C20 C28 1.521(2)
C19 C24 1.410(2)
C24 C23 1.396(2)
C24 C25 1.518(2)
C21 C22 1.373(3)
C23 C22 1.381(3)
C25 C26 1.532(3)
C25 C27 1.534(3)
C28 C30 1.530(3)
C28 C29 1.531(3)
C33 C35 1.338(6)
C33 C34 1.343(7)
C35 O1 1.497(6)
C36 O1 1.424(6)
C36 C34 1.473(6)
